data_1571563
loop_
_publ_author_name
'\"Ors, Taylan'
'Deroche, Irena'
'Chatelard, Corentin'
'Dodin, Mathias'
'Martinez-Franco, Raquel'
'Tuel, Alain'
'Paillaud, Jean-Louis'

_publ_section_title
;
 Determination of Na+ Cation Locations in Nanozeolite ECR-1 Using a 3D ED
 Method
;
_journal_issue 4
_journal_name_full Symmetry
_journal_page_first 477
_journal_paper_doi 10.3390/sym16040477
_journal_volume 16
_journal_year 2024
_chemical_formula_sum 'Na8.154744 O124.8117 Si60'
_chemical_formula_weight 3869.5
_space_group_IT_number 59
_space_group_name_Hall '-P 2ab 2a'
_space_group_name_H-M_alt 'P m m n :2'
_symmetry_cell_setting orthorhombic
_symmetry_Int_Tables_number 59
_symmetry_space_group_name_Hall '-P 2ab 2a'
_symmetry_space_group_name_H-M 'P m m n :2'
_cell_angle_alpha 90
_cell_angle_beta 90
_cell_angle_gamma 90
_cell_formula_units_Z 1
_cell_length_a 7.4865
_cell_length_b 17.8463
_cell_length_c 25.6545
_cell_measurement_reflns_used 677
_cell_measurement_temperature 103
_cell_measurement_theta_max 1.01
_cell_measurement_theta_min 0.05
_cell_volume 3427.603
_diffrn_ambient_temperature 103
_diffrn_measured_fraction_theta_full 0.93
_diffrn_measured_fraction_theta_max 0.82
_diffrn_measurement_device TEM_CM200_DIGISTAR_Precession
_diffrn_measurement_device_type Electron_microscope_with_beam_precession
_diffrn_radiation_probe electron
_diffrn_radiation_type electron
_diffrn_radiation_wavelength 0.02508
_diffrn_reflns_av_R_equivalents 0.1837
_diffrn_reflns_av_unetI/netI 1.0918
_diffrn_reflns_limit_h_max 9
_diffrn_reflns_limit_h_min -8
_diffrn_reflns_limit_k_max 23
_diffrn_reflns_limit_k_min -23
_diffrn_reflns_limit_l_max 26
_diffrn_reflns_limit_l_min -31
_diffrn_reflns_number 152274
_diffrn_reflns_theta_full 0.88
_diffrn_reflns_theta_max 1.01
_diffrn_reflns_theta_min 0.05
_exptl_absorpt_coefficient_mu 0
_exptl_crystal_density_diffrn 1.8746
_exptl_crystal_description plate
_exptl_crystal_F_000 635.553
_exptl_crystal_size_max 0.4
_exptl_crystal_size_mid 0.2
_exptl_crystal_size_min 0.2
_refine_diff_density_max 0.17
_refine_diff_density_min -0.18
_refine_ls_extinction_method none
_refine_ls_goodness_of_fit_gt 2.7302
_refine_ls_goodness_of_fit_ref 0.7976
_refine_ls_number_constraints 32
_refine_ls_number_parameters 275
_refine_ls_number_reflns 17481
_refine_ls_number_restraints 17
_refine_ls_R_factor_all 0.5174
_refine_ls_R_factor_gt 0.0966
_refine_ls_shift/su_max 5.9233
_refine_ls_shift/su_mean 0.6636
_refine_ls_structure_factor_coef Fsqd
_refine_ls_weighting_details 'calc w=1/[\s^2^(Fo^2^)+(0.02P)^2^+0.0000P] where P=(Fo^2^+2Fc^2^)/3'
_refine_ls_weighting_scheme sigma
_refine_ls_wR_factor_gt 0.1798
_refine_ls_wR_factor_ref 0.2245
_reflns_number_gt 1040
_reflns_number_total 17481
_reflns_threshold_expression I>3\s(I)
_publcif_datablock.id {d42f901b-72a3-4363-ad01-e0162464385e}

_publcif_info_exptl_table_max_cols 4
_publcif_info_exptl_table_use_headnotes n
_cod_data_source_file ECR-1_tomo14_dyn_final_SI_revised.cif
_cod_data_source_block I
_cod_original_sg_symbol_Hall '-P -2xa;-2yb;-2zab'
_cod_original_sg_symbol_H-M 'P m m n'
_cod_database_code 1571563
_publcif_funding_html
;
;

loop_
_space_group_symop_id
_space_group_symop_operation_xyz
1 x,y,z
2 -x+1/2,-y+1/2,z
3 -x,y+1/2,-z
4 x+1/2,-y,-z
5 -x,-y,-z
6 x+1/2,y+1/2,-z
7 x,-y+1/2,z
8 -x+1/2,y,z

loop_
_atom_site_label
_atom_site_type_symbol
_atom_site_fract_x
_atom_site_fract_y
_atom_site_fract_z
_atom_site_adp_type
_atom_site_U_iso_or_equiv
_atom_site_site_symmetry_multiplicity
_atom_site_occupancy
_atom_site_calc_flag
_atom_site_refinement_flags
_atom_site_disorder_assembly
_atom_site_disorder_group
Si1 Si 0.5476(6) 0.4488(5) 0.36172(17) Uiso 0.0334(17) 8 1 d . . .
Si2 Si 0.4520(6) 0.5545(4) 0.45250(15) Uiso 0.0218(14) 8 1 d . . .
Si3 Si 0.75 0.4270(7) 0.1018(3) Uiso 0.046(3) 4 1 d . . .
Si4 Si 0.4528(6) 0.4422(5) 0.24804(16) Uiso 0.0241(15) 8 1 d . . .
Si5 Si 0.25 0.3366(7) 0.3955(2) Uiso 0.025(3) 4 1 d . . .
Si6 Si 0.4550(7) 0.5228(5) 0.14502(17) Uiso 0.0301(17) 8 1 d . . .
Si7 Si 0.25 0.3344(7) 0.5186(2) Uiso 0.039(3) 4 1 d . . .
Si8 Si 0.5429(6) 0.6665(6) 0.08679(16) Uiso 0.0337(18) 8 1 d . . .
Si9 Si 0.75 0.3398(7) 0.2102(3) Uiso 0.043(3) 4 1 d . . .
Si10 Si 0.75 0.3396(5) -0.0060(2) Uiso 0.044(3) 4 1 d . . .
O1 O 0.4865(11) 0.5137(8) 0.3979(3) Uiso 0.0702(9) 8 1 d . . .
O2 O 0.5667(14) 0.3664(6) 0.2405(3) Uiso 0.0702(9) 8 1 d . . .
O3 O 0.0668(11) 0.3731(6) 0.5385(4) Uiso 0.0702(9) 8 1 d . . .
O4 O 0.75 0.3853(10) 0.0471(4) Uiso 0.0702(9) 4 1 d . . .
O5 O 0.25 0.5738(15) 0.4587(5) Uiso 0.0702(9) 4 1 d . . .
O6 O 0.75 0.4285(14) 0.3694(5) Uiso 0.0702(9) 4 1 d . . .
O7 O 0.25 0.4195(16) 0.2478(5) Uiso 0.0702(9) 4 1 d . . .
O8 O 0.25 0.25 0.5363(8) Uiso 0.0702(9) 2 1 d . . .
O9 O 0.75 0.25 0.2218(9) Uiso 0.0702(9) 2 1 d . . .
O10 O 0.4254(12) 0.6394(10) 0.0350(3) Uiso 0.0702(9) 8 1 d . . .
O11 O 0.5023(11) 0.5013(7) 0.2025(3) Uiso 0.0702(9) 8 1 d . . .
O12 O 0.75 0.25 0.0119(8) Uiso 0.0702(9) 2 1 d . . .
O13 O 0.25 0.25 0.3758(8) Uiso 0.0702(9) 2 1 d . . .
O14 O 0.5095(11) 0.4822(10) 0.3013(4) Uiso 0.0702(9) 8 1 d . . .
O15 O 0.5631(13) 0.4701(10) 0.1051(3) Uiso 0.0702(9) 8 1 d . . .
O16 O 0.4373(14) 0.3727(7) 0.3692(4) Uiso 0.0702(9) 8 1 d . . .
O17 O 0.5021(18) 0.75 0.1054(6) Uiso 0.0702(9) 4 1 d . . .
O18 O 0.25 0.3508(14) 0.4549(5) Uiso 0.0702(9) 4 1 d . . .
O19 O 0.5063(14) 0.6067(13) 0.1334(4) Uiso 0.0702(9) 8 1 d . . .
O20 O 0.75 0.3630(14) 0.1475(5) Uiso 0.0702(9) 4 1 d . . .
O21 O 0.25 0.5069(15) 0.1301(4) Uiso 0.0702(9) 4 1 d . . .
O22 O 0.75 0.6645(15) 0.0695(5) Uiso 0.0702(9) 4 1 d . . .
O23 O 0.5 0.5 0.5 Uiso 0.0702(9) 4 1 d . . .
Na1 Na 0.25 0.415(3) 0.0209(9) Uiso 0.12 4 0.507(13) d . . .
Na2 Na 0.492(2) 0.25 0.3001(7) Uiso 0.12 4 0.789(15) d . . .
Na3 Na 0.75 0.553(6) 0.263(2) Uiso 0.12 4 0.212(14) d . . .
Na4 Na 0.75 0.561(3) 0.343(3) Uiso 0.12 4 0.209(15) d . . .
Na5 Na 0.93(2) 0.25 0.427(4) Uiso 0.12 4 0.082(19) d . . .
Na6 Na 0.25 0.547(3) 0.279(2) Uiso 0.12 4 0.240(15) d . . .
Ow1 O 0.25 0.25 0.2439(13) Uiso 0.13 2 0.71(3) d . . .
Ow2 O 0.75 0.25 0.3477(13) Uiso 0.13 2 0.70(3) d . . .
Ow3 O 0.313(9) 0.307(4) 0.079(2) Uiso 0.13 8 0.159(12) d . . .
Ow4 O 0.75 0.25 0.454(3) Uiso 0.13 2 0.36(4) d . . .

loop_
_atom_site_aniso_label
Si1
Si2
Si3
Si4
Si5
Si6
Si7
Si8
Si9
Si1
O1
O2
O3
O4
O5
O6
O7
O8
O9
O10
O11
O12
O13
O14
O15
O16
O17
O18
O19
O20
O21
O22
O23
Na1
Na2
Na3
Na4
Na5
Na6
Ow1
Ow2
Ow3
Ow4

loop_
_atom_type_symbol
_atom_type_scat_source
Na International_Tables_Vol_C
O International_Tables_Vol_C
Si International_Tables_Vol_C

loop_
_exptl_crystal_face_index_h
_exptl_crystal_face_index_k
_exptl_crystal_face_index_l
_exptl_crystal_face_perp_dist
? ? ? ?

loop_
_geom_angle_atom_site_label_1
_geom_angle_atom_site_label_2
_geom_angle_atom_site_label_3
_geom_angle_site_symmetry_1
_geom_angle_site_symmetry_2
_geom_angle_site_symmetry_3
_geom_angle
_geom_angle_publ_flag
? ? ? ? ? ? ? ?

loop_
_geom_bond_atom_site_label_1
_geom_bond_atom_site_label_2
_geom_bond_site_symmetry_1
_geom_bond_site_symmetry_2
_geom_bond_distance
_geom_bond_publ_flag
Si1 O1 . . 1.553(14) ?
Si1 O6 . . 1.570(8) ?
Si1 O14 . . 1.686(13) ?
Si1 O16 . . 1.601(14) ?
Si2 O1 . . 1.599(11) ?
Si2 O3 . 4_566 1.569(12) ?
Si2 O5 . . 1.559(7) ?
Si2 O23 . . 1.600(5) ?
Si3 O4 . . 1.589(15) ?
Si3 O15 . . 1.599(14) ?
Si3 O15 . 8_655 1.599(14) ?
Si3 O20 . . 1.64(2) ?
Si4 O2 . . 1.611(13) ?
Si4 O7 . . 1.572(9) ?
Si4 O11 . . 1.618(12) ?
Si4 O14 . . 1.598(13) ?
Si5 O13 . . 1.627(14) ?
Si5 O16 . . 1.684(12) ?
Si5 O16 . 8_555 1.684(12) ?
Si5 O18 . . 1.544(15) ?
Si6 O11 . . 1.564(10) ?
Si6 O15 . . 1.609(15) ?
Si6 O19 . . 1.57(2) ?
Si6 O21 . . 1.607(7) ?
Si7 O3 . . 1.617(11) ?
Si7 O3 . 8_555 1.617(11) ?
Si7 O8 . . 1.574(13) ?
Si7 O18 . . 1.662(15) ?
Si8 O10 . . 1.665(11) ?
Si8 O17 . . 1.594(11) ?
Si8 O19 . . 1.626(18) ?
Si8 O22 . . 1.613(6) ?
Si9 O2 . . 1.646(11) ?
Si9 O2 . 8_655 1.646(11) ?
Si9 O9 . . 1.629(13) ?
Si9 O20 . . 1.662(16) ?
Si10 O4 . . 1.588(15) ?
Si10 O10 . 4_565 1.556(10) ?
Si10 O10 . 5_665 1.556(10) ?
Si10 O12 . . 1.663(10) ?
Na1 O10 . 4_465 2.99(2) ?
Na1 O10 . 5_665 2.99(2) ?
Na1 O22 . 4_465 2.72(4) ?
Na1 Ow3 . . 2.50(8) ?
Na1 Ow3 . 8_555 2.50(8) ?
Na2 O2 . . 2.639(15) ?
Na2 O2 . 7_555 2.639(15) ?
Na2 O9 . . 2.79(2) ?
Na2 O13 . . 2.66(2) ?
Na2 O16 . . 2.847(15) ?
Na2 O16 . 7_555 2.847(15) ?
Na2 Ow1 . . 2.32(3) ?
Na2 Ow2 . . 2.28(2) ?
Na3 O11 . . 2.58(5) ?
Na3 O11 . 8_655 2.58(5) ?
Na3 O14 . . 2.41(6) ?
Na3 O14 . 8_655 2.41(6) ?
Na4 O1 . . 2.57(4) ?
Na4 O1 . 8_655 2.57(4) ?
Na4 O6 . . 2.46(6) ?
Na4 O14 . . 2.52(4) ?
Na4 O14 . 8_655 2.52(4) ?
Na5 O13 . 1_655 2.73(17) ?
Na5 O16 . 2_655 2.83(9) ?
Na5 O16 . 8_655 2.83(9) ?
Na5 O18 . 1_655 3.08(15) ?
Na5 O18 . 2_655 3.08(15) ?
Na5 Ow2 . . 2.44(14) ?
Na5 Ow4 . . 1.51(17) ?
Na6 O7 . . 2.42(6) ?
Na6 O11 . . 2.84(4) ?
Na6 O11 . 8_555 2.84(4) ?
Na6 O14 . . 2.34(3) ?
Na6 O14 . 8_555 2.34(3) ?

loop_
_geom_hbond_atom_site_label_D
_geom_hbond_atom_site_label_H
_geom_hbond_atom_site_label_A
_geom_hbond_site_symmetry_D
_geom_hbond_site_symmetry_H
_geom_hbond_site_symmetry_A
_geom_hbond_distance_DH
_geom_hbond_distance_HA
_geom_hbond_distance_DA
_geom_hbond_angle_DHA
_geom_hbond_publ_flag
? ? ? ? ? ? ? ? ? ? ?

loop_
_geom_torsion_atom_site_label_1
_geom_torsion_atom_site_label_2
_geom_torsion_atom_site_label_3
_geom_torsion_atom_site_label_4
_geom_torsion_site_symmetry_1
_geom_torsion_site_symmetry_2
_geom_torsion_site_symmetry_3
_geom_torsion_site_symmetry_4
_geom_torsion
_geom_torsion_publ_flag
? ? ? ? ? ? ? ? ? ?

loop_
_reflns_scale_group_code
_reflns_scale_meas_intensity
1 1706.758
2 465.722
5 2248.787
6 2233.119
7 612.459
8 1244.268
11 889.782
12 3440.996
13 1812.337
14 3145.519
16 7053.750
17 833.319
18 1248.467
19 962.034
21 1239.726
22 1110.999
23 1199.048
25 3122.208
26 4205.966
27 2385.482
28 1436.966
29 1428.311
30 1694.551
34 794.484
35 -8605.563
36 1807.991
37 3114.333
39 732.106
40 1074.703
41 1855.047
42 2003.982
44 1565.109
45 1595.936
46 1509.900
47 1401.128
48 1451.988
49 1681.170
50 1603.294
51 1575.606
52 1215.184
53 986.291
54 1197.863
55 1175.014
56 653.189
57 1988.573
58 1626.079
59 1596.996
60 1225.067
61 1455.392
62 1106.873
63 1646.599
64 606.213
65 1572.895
66 973.811
67 1222.377
68 1996.340
70 844.869
73 -1754.766
75 1109.532
76 1030.586
77 1546.184
78 1134.461
79 1223.776
80 1148.700
81 910.808
82 969.033
83 873.079
84 643.129
85 1234.374
86 672.132
87 441.420
88 494.852
90 695.655
91 740.399
94 744.551
95 -949.224
96 312.004
98 305.286
99 363.901
103 526.276
104 546.713

loop_
_restr_angle_atom_site_label_1
_restr_angle_site_symmetry_1
_restr_angle_atom_site_label_2
_restr_angle_site_symmetry_2
_restr_angle_atom_site_label_3
_restr_angle_site_symmetry_3
_restr_angle_target
_restr_angle_target_weight_param
? ? ? ? ? ? ? ?

loop_
_restr_distance_atom_site_label_1
_restr_distance_site_symmetry_1
_restr_distance_atom_site_label_2
_restr_distance_site_symmetry_2
_restr_distance_target
_restr_distance_target_weight_param
Si1 . O6 . 1.62 0.01
Si1 . O16 . 1.62 0.01
Si2 . O1 . 1.62 0.01
Si2 . O3 4_566 1.62 0.01
Si3 . O4 . 1.62 0.01
Si4 . O2 . 1.62 0.01
Si4 . O11 . 1.62 0.01
Si7 . O3 . 1.62 0.01
Si10 . O4 . 1.62 0.01
Si10 . O12 . 1.62 0.01
Na1 . O22 4_465 2.5 0.05
Na1 . Ow3 . 2.5 0.05
Na2 . Ow2 . 2.5 0.02
Na3 . O11 . 2.5 0.05
Na4 . O6 . 2.5 0.05
Na5 . Ow2 . 2.5 0.02
Na6 . O7 . 2.5 0.05

loop_
_restr_equal_angle_atom_site_label_1
_restr_equal_angle_site_symmetry_1
_restr_equal_angle_atom_site_label_2
_restr_equal_angle_site_symmetry_2
_restr_equal_angle_atom_site_label_3
_restr_equal_angle_site_symmetry_3
_restr_equal_angle_class_class_id
_restr_equal_angle_class_target_weight_param
? ? ? ? ? ? ? ?

loop_
_restr_equal_distance_atom_site_label_1
_restr_equal_distance_site_symmetry_1
_restr_equal_distance_atom_site_label_2
_restr_equal_distance_site_symmetry_2
_restr_equal_distance_class_class_id
_restr_equal_distance_class_target_weight_param
? ? ? ? ? ?

loop_
_restr_equal_torsion_atom_site_label_1
_restr_equal_torsion_site_symmetry_1
_restr_equal_torsion_atom_site_label_2
_restr_equal_torsion_site_symmetry_2
_restr_equal_torsion_atom_site_label_3
_restr_equal_torsion_site_symmetry_3
_restr_equal_torsion_atom_site_label_4
_restr_equal_torsion_site_symmetry_4
_restr_equal_torsion_class_class_id
_restr_equal_torsion_class_target_weight_param
? ? ? ? ? ? ? ? ? ?

loop_
_restr_torsion_atom_site_label_1
_restr_torsion_site_symmetry_1
_restr_torsion_atom_site_label_2
_restr_torsion_site_symmetry_2
_restr_torsion_atom_site_label_3
_restr_torsion_site_symmetry_3
_restr_torsion_atom_site_label_4
_restr_torsion_site_symmetry_4
_restr_torsion_angle_target
_restr_torsion_weight_param
? ? ? ? ? ? ? ? ? ?

loop_
_twin_individual_id
_twin_individual_mass_fraction_refined
_twin_individual_twin_matrix_11
_twin_individual_twin_matrix_12
_twin_individual_twin_matrix_13
_twin_individual_twin_matrix_21
_twin_individual_twin_matrix_22
_twin_individual_twin_matrix_23
_twin_individual_twin_matrix_31
_twin_individual_twin_matrix_32
_twin_individual_twin_matrix_33
? ? ? ? ? ? ? ? ? ? ?

loop_
_publcif_info_cif.paper_type
?

loop_
_publcif_info_datablock.id
_publcif_info_datablock.publ_exptl
_publcif_info_datablock.publ_geom
_publcif_info_datablock.structure
{110114fe-36bc-4f17-9481-d9175424f556} ? ? ?
{d42f901b-72a3-4363-ad01-e0162464385e} y y y

loop_
_publcif_info_exptl_table_extra_item
sin_theta_over_lambda_max

loop_
_publcif_info_exptl_table_header_item
?

loop_
_publcif_info_tables.block_id
_publcif_info_tables.reference_item
{110114fe-36bc-4f17-9481-d9175424f556} '_publcif_info_datablock.publ_exptl'

loop_
_jana_atom_site_adp_c_label
_jana_atom_site_adp_c_type_symbol
_jana_atom_site_adp_c_111
_jana_atom_site_adp_c_112
_jana_atom_site_adp_c_113
_jana_atom_site_adp_c_122
_jana_atom_site_adp_c_123
_jana_atom_site_adp_c_133
_jana_atom_site_adp_c_222
_jana_atom_site_adp_c_223
_jana_atom_site_adp_c_233
_jana_atom_site_adp_c_333
? ? ? ? ? ? ? ? ? ? ? ?

loop_
_jana_atom_site_adp_d_label
_jana_atom_site_adp_d_type_symbol
_jana_atom_site_adp_d_1111
_jana_atom_site_adp_d_1112
_jana_atom_site_adp_d_1113
_jana_atom_site_adp_d_1122
_jana_atom_site_adp_d_1123
_jana_atom_site_adp_d_1133
_jana_atom_site_adp_d_1222
_jana_atom_site_adp_d_1223
_jana_atom_site_adp_d_1233
_jana_atom_site_adp_d_1333
_jana_atom_site_adp_d_2222
_jana_atom_site_adp_d_2223
_jana_atom_site_adp_d_2233
_jana_atom_site_adp_d_2333
_jana_atom_site_adp_d_3333
? ? ? ? ? ? ? ? ? ? ? ? ? ? ? ? ?

loop_
_jana_atom_site_adp_e_label
_jana_atom_site_adp_e_type_symbol
_jana_atom_site_adp_e_11111
_jana_atom_site_adp_e_11112
_jana_atom_site_adp_e_11113
_jana_atom_site_adp_e_11122
_jana_atom_site_adp_e_11123
_jana_atom_site_adp_e_11133
_jana_atom_site_adp_e_11222
_jana_atom_site_adp_e_11223
_jana_atom_site_adp_e_11233
_jana_atom_site_adp_e_11333
_jana_atom_site_adp_e_12222
_jana_atom_site_adp_e_12223
_jana_atom_site_adp_e_12233
_jana_atom_site_adp_e_12333
_jana_atom_site_adp_e_13333
_jana_atom_site_adp_e_22222
_jana_atom_site_adp_e_22223
_jana_atom_site_adp_e_22233
_jana_atom_site_adp_e_22333
_jana_atom_site_adp_e_23333
_jana_atom_site_adp_e_33333
? ? ? ? ? ? ? ? ? ? ? ? ? ? ? ? ? ? ? ? ? ? ?

loop_
_jana_atom_site_adp_f_label
_jana_atom_site_adp_f_type_symbol
_jana_atom_site_adp_f_111111
_jana_atom_site_adp_f_111112
_jana_atom_site_adp_f_111113
_jana_atom_site_adp_f_111122
_jana_atom_site_adp_f_111123
_jana_atom_site_adp_f_111133
_jana_atom_site_adp_f_111222
_jana_atom_site_adp_f_111223
_jana_atom_site_adp_f_111233
_jana_atom_site_adp_f_111333
_jana_atom_site_adp_f_112222
_jana_atom_site_adp_f_112223
_jana_atom_site_adp_f_112233
_jana_atom_site_adp_f_112333
_jana_atom_site_adp_f_113333
_jana_atom_site_adp_f_122222
_jana_atom_site_adp_f_122223
_jana_atom_site_adp_f_122233
_jana_atom_site_adp_f_122333
_jana_atom_site_adp_f_123333
_jana_atom_site_adp_f_133333
_jana_atom_site_adp_f_222222
_jana_atom_site_adp_f_222223
_jana_atom_site_adp_f_222233
_jana_atom_site_adp_f_222333
_jana_atom_site_adp_f_223333
_jana_atom_site_adp_f_233333
_jana_atom_site_adp_f_333333
? ? ? ? ? ? ? ? ? ? ? ? ? ? ? ? ? ? ? ? ? ? ? ? ? ? ? ? ? ?
